data_2241950
loop_
_publ_author_name
'Mendes, Ricardo F.'
'Venkatramaiah, Nutalapati'
'Tom\'e, Jo\~ao P. C.'
'Almeida Paz, Filipe A.'

_publ_section_title
;
 Crystal structure of a compact three-dimensional metal--organic framework
 based on Cs^+^ and (4,5-dicyano-1,2-phenylene)bis(phosphonic acid)
;
_journal_issue 12
_journal_name_full 'Acta Crystallographica Section E'
_journal_page_first 1794
_journal_page_last 1798
_journal_paper_doi 10.1107/S2056989016016765
_journal_volume 72
_journal_year 2016
_chemical_formula_iupac '[Cs (C8 H4 N2 O6 P2) (H3 O)]'
_chemical_formula_moiety 'C8 H7 Cs N2 O7 P2'
_chemical_formula_sum 'C8 H7 Cs N2 O7 P2'
_chemical_formula_weight 438.01
_chemical_name_systematic
;Poly[[\m~7~-dihydrogen
(4,5-dicyano-1,2-phenylene)diphosphonato](oxonium)caesium]
;
_space_group_crystal_system monoclinic
_space_group_IT_number 14
_space_group_name_Hall '-P 2ybc'
_space_group_name_H-M_alt 'P 1 21/c 1'
_symmetry_space_group_name_Hall '-P 2ybc'
_symmetry_space_group_name_H-M 'P 1 21/c 1'
_atom_sites_solution_hydrogens mixed
_audit_creation_method 'SHELXL-2014/6, manual editing plus enCIFer'
_cell_angle_alpha 90
_cell_angle_beta 98.739(2)
_cell_angle_gamma 90
_cell_formula_units_Z 4
_cell_length_a 7.8819(5)
_cell_length_b 24.5497(14)
_cell_length_c 7.3137(4)
_cell_measurement_reflns_used 9290
_cell_measurement_temperature 180(2)
_cell_measurement_theta_max 36.70
_cell_measurement_theta_min 2.74
_cell_volume 1398.76(14)
_computing_cell_refinement
;
SAINT (Bruker, 2012)
;
_computing_data_collection
;
APEX2 (Bruker, 2012)
;
_computing_data_reduction
;
SAINT (Bruker, 2012)
;
_computing_molecular_graphics
;
DIAMOND (Brandenburg, 1999)
;
_computing_publication_material
;
<i>SHELXL2014/6</i> (Sheldrick, 2015)
;
_computing_structure_refinement
;
<i>SHELXL2014/6</i> (Sheldrick, 2015)
;
_computing_structure_solution
;
SHELXS (Sheldrick, 2015)
;
_diffrn_ambient_temperature 180(2)
_diffrn_detector_area_resol_mean 10.4167
_diffrn_measured_fraction_theta_full 0.997
_diffrn_measured_fraction_theta_max 0.997
_diffrn_measurement_device_type 'Bruker D8 QUEST '
_diffrn_measurement_method '\w / \f scans'
_diffrn_radiation_monochromator 'Multi-layer X-ray mirror'
_diffrn_radiation_source 'Sealed tube'
_diffrn_radiation_type MoK\a
_diffrn_radiation_wavelength 0.71073
_diffrn_reflns_av_R_equivalents 0.0205
_diffrn_reflns_limit_h_max 9
_diffrn_reflns_limit_h_min -9
_diffrn_reflns_limit_k_max 29
_diffrn_reflns_limit_k_min -29
_diffrn_reflns_limit_l_max 8
_diffrn_reflns_limit_l_min -8
_diffrn_reflns_number 27787
_diffrn_reflns_theta_full 25.242
_diffrn_reflns_theta_max 25.350
_diffrn_reflns_theta_min 3.611
_diffrn_standards_number 0
_exptl_absorpt_coefficient_mu 2.906
_exptl_absorpt_correction_T_max 0.7474
_exptl_absorpt_correction_T_min 0.6474
_exptl_absorpt_correction_type multi-scan
_exptl_absorpt_process_details
;
(SADABS; Bruker 2012)
;
_exptl_crystal_colour Colourless
_exptl_crystal_density_diffrn 2.080
_exptl_crystal_description Plate
_exptl_crystal_F_000 840
_exptl_crystal_size_max 0.150
_exptl_crystal_size_mid 0.060
_exptl_crystal_size_min 0.020
_refine_diff_density_max 0.704
_refine_diff_density_min -0.602
_refine_ls_extinction_method none
_refine_ls_goodness_of_fit_ref 1.502
_refine_ls_hydrogen_treatment mixed
_refine_ls_matrix_type full
_refine_ls_number_parameters 196
_refine_ls_number_reflns 2550
_refine_ls_number_restraints 10
_refine_ls_restrained_S_all 1.500
_refine_ls_R_factor_all 0.0310
_refine_ls_R_factor_gt 0.0305
_refine_ls_shift/su_max 0.002
_refine_ls_shift/su_mean 0.000
_refine_ls_structure_factor_coef Fsqd
_refine_ls_weighting_details 'w=1/[\s^2^(Fo^2^)+(0.0134P)^2^+6.7796P] where P=(Fo^2^+2Fc^2^)/3'
_refine_ls_weighting_scheme calc
_refine_ls_wR_factor_gt 0.0796
_refine_ls_wR_factor_ref 0.0798
_reflns_number_gt 2499
_reflns_number_total 2550
_reflns_threshold_expression 'I > 2\s(I)'
_cod_data_source_file zs2366sup1.cif
_cod_data_source_block I
_cod_database_code 2241950
_shelx_space_group_comment
;
The symmetry employed for this shelxl refinement is uniquely defined
by the following loop, which should always be used as a source of
symmetry information in preference to the above space-group names.
They are only intended as comments.
;
_shelx_estimated_absorpt_t_min 0.670
_shelx_estimated_absorpt_t_max 0.944
_shelxl_version_number 2014/6

loop_
_space_group_symop_operation_xyz
'x, y, z'
'-x, y+1/2, -z+1/2'
'-x, -y, -z'
'x, -y+1/2, z+1/2'

loop_
_atom_site_type_symbol
_atom_site_label
_atom_site_fract_x
_atom_site_fract_y
_atom_site_fract_z
_atom_site_U_iso_or_equiv
_atom_site_adp_type
_atom_site_calc_flag
_atom_site_occupancy
Cs Cs1 0.78119(4) 0.56625(2) 0.69290(4) 0.02080(11) Uani d 1
O O1W 0.3543(5) 0.54753(15) 0.6850(5) 0.0224(8) Uani d 1
H H1X 0.330(6) 0.5549(18) 0.806(3) 0.034 Uiso d 1
H H1Y 0.3732(16) 0.5092(4) 0.675(6) 0.034 Uiso d 1
H H1Z 0.258(4) 0.5572(15) 0.597(5) 0.034 Uiso d 1
P P1 0.56069(15) 0.42656(5) 0.83441(16) 0.0139(2) Uani d 1
P P2 0.97399(15) 0.40970(5) 0.72111(17) 0.0147(3) Uani d 1
O O1 0.5083(4) 0.45821(14) 0.6597(5) 0.0197(7) Uani d 1
O O2 0.6914(4) 0.45406(14) 0.9768(5) 0.0186(7) Uani d 1
O O3 0.4048(4) 0.41059(15) 0.9310(5) 0.0185(7) Uani d 1
H H3 0.311(5) 0.403(2) 0.837(6) 0.028 Uiso d 1
O O4 0.8955(4) 0.44573(15) 0.5659(5) 0.0237(8) Uani d 1
O O5 0.9966(4) 0.44125(15) 0.9103(5) 0.0217(8) Uani d 1
H H5 0.886(3) 0.4463(14) 0.943(7) 0.033 Uiso d 1
O O6 1.1438(4) 0.38507(14) 0.7016(5) 0.0203(7) Uani d 1
N N1 0.4101(9) 0.1823(3) 0.7906(11) 0.0603(19) Uani d 1
N N2 0.9099(8) 0.1597(2) 0.7224(8) 0.0435(14) Uani d 1
C C1 0.6536(6) 0.36144(19) 0.7793(6) 0.0143(9) Uani d 1
C C2 0.8230(6) 0.3543(2) 0.7429(6) 0.0160(10) Uani d 1
C C3 0.8843(6) 0.3016(2) 0.7237(7) 0.0189(10) Uani d 1
H H3A 0.9990 0.2968 0.7014 0.023 Uiso calc 1
C C4 0.7834(7) 0.2561(2) 0.7360(6) 0.0201(10) Uani d 1
C C5 0.6129(7) 0.2632(2) 0.7663(7) 0.0222(11) Uani d 1
C C6 0.5506(6) 0.3153(2) 0.7867(7) 0.0194(10) Uani d 1
H H6A 0.4350 0.3198 0.8061 0.023 Uiso calc 1
C C7 0.5014(8) 0.2170(2) 0.7777(9) 0.0333(14) Uani d 1
C C8 0.8522(8) 0.2021(2) 0.7244(8) 0.0294(12) Uani d 1

loop_
_atom_site_aniso_label
_atom_site_aniso_U_11
_atom_site_aniso_U_22
_atom_site_aniso_U_33
_atom_site_aniso_U_12
_atom_site_aniso_U_13
_atom_site_aniso_U_23
Cs1 0.02062(17) 0.02091(18) 0.02049(17) -0.00137(12) 0.00196(12) -0.00099(12)
O1W 0.0225(18) 0.0260(19) 0.0182(18) 0.0044(15) 0.0015(15) -0.0030(15)
P1 0.0117(6) 0.0164(6) 0.0135(6) 0.0012(5) 0.0021(4) -0.0005(5)
P2 0.0109(6) 0.0189(6) 0.0142(6) -0.0009(5) 0.0014(5) -0.0007(5)
O1 0.0225(18) 0.0222(18) 0.0151(17) 0.0047(14) 0.0051(14) 0.0011(14)
O2 0.0139(16) 0.0240(18) 0.0177(17) 0.0003(14) 0.0020(13) -0.0046(14)
O3 0.0126(16) 0.0276(19) 0.0156(17) 0.0001(14) 0.0034(13) -0.0003(14)
O4 0.0198(18) 0.0239(19) 0.0257(19) -0.0040(15) -0.0019(15) 0.0079(16)
O5 0.0160(17) 0.028(2) 0.0216(18) -0.0040(14) 0.0041(14) -0.0063(15)
O6 0.0136(17) 0.0279(19) 0.0187(18) 0.0005(14) 0.0003(14) -0.0020(15)
N1 0.067(4) 0.037(3) 0.082(5) -0.024(3) 0.029(4) -0.006(3)
N2 0.054(3) 0.029(3) 0.045(3) 0.012(3) 0.000(3) -0.003(2)
C1 0.018(2) 0.014(2) 0.010(2) 0.0009(18) -0.0006(18) 0.0020(18)
C2 0.013(2) 0.018(2) 0.015(2) -0.0004(19) -0.0017(18) -0.0024(19)
C3 0.017(2) 0.023(3) 0.015(2) 0.005(2) -0.0022(19) 0.000(2)
C4 0.029(3) 0.021(3) 0.008(2) 0.004(2) -0.002(2) -0.0014(19)
C5 0.026(3) 0.020(3) 0.020(3) -0.006(2) 0.003(2) -0.002(2)
C6 0.017(2) 0.022(3) 0.019(3) -0.002(2) 0.0028(19) -0.001(2)
C7 0.040(3) 0.023(3) 0.039(4) -0.006(3) 0.015(3) -0.004(3)
C8 0.037(3) 0.024(3) 0.026(3) 0.002(2) 0.002(2) -0.004(2)

loop_
_atom_type_symbol
_atom_type_description
_atom_type_scat_dispersion_real
_atom_type_scat_dispersion_imag
_atom_type_scat_source
C C 0.0033 0.0016 'International Tables Vol C Tables 4.2.6.8 and 6.1.1.4'
H H 0.0000 0.0000 'International Tables Vol C Tables 4.2.6.8 and 6.1.1.4'
N N 0.0061 0.0033 'International Tables Vol C Tables 4.2.6.8 and 6.1.1.4'
O O 0.0106 0.0060 'International Tables Vol C Tables 4.2.6.8 and 6.1.1.4'
P P 0.1023 0.0942 'International Tables Vol C Tables 4.2.6.8 and 6.1.1.4'
Cs Cs -0.3680 2.1192 'International Tables Vol C Tables 4.2.6.8 and 6.1.1.4'

loop_
_geom_angle_atom_site_label_1
_geom_angle_atom_site_label_2
_geom_angle_atom_site_label_3
_geom_angle_site_symmetry_1
_geom_angle_site_symmetry_3
_geom_angle
_geom_angle_publ_flag
O1 Cs1 O1W . . 43.71(8) no
O1 Cs1 O4 . . 58.15(8) no
O1 Cs1 N1 . 2_656 113.35(14) no
O1 Cs1 N2 . 2_756 170.46(11) no
O1 Cs1 O1 . 3_666 55.63(9) no
O1 Cs1 O3 . 3_667 80.81(9) no
O1 Cs1 O4 . 3_766 114.27(8) no
O1 Cs1 O6 . 3_766 114.88(9) no
O1 Cs1 O5 . 3_767 106.05(9) no
O1W Cs1 O4 . . 100.85(9) no
O1W Cs1 N1 . 2_656 69.68(14) no
O1W Cs1 N2 . 2_756 142.36(12) no
O1 Cs1 O1W 3_666 . 51.81(9) no
O1W Cs1 O3 . 3_667 58.71(8) no
O1W Cs1 O4 . 3_766 143.40(9) no
O1W Cs1 O6 . 3_766 110.36(8) no
O1W Cs1 O5 . 3_767 114.73(9) no
O4 Cs1 N1 . 2_656 163.38(15) no
O4 Cs1 N2 . 2_756 116.78(11) no
O1 Cs1 O4 3_666 . 78.26(9) no
O3 Cs1 O4 3_667 . 124.05(9) no
O4 Cs1 O4 . 3_766 60.18(9) no
O4 Cs1 O6 . 3_766 89.17(9) no
O4 Cs1 O5 . 3_767 94.02(9) no
N1 Cs1 N2 2_656 2_756 73.64(16) no
O1 Cs1 N1 3_666 2_656 85.23(15) no
O3 Cs1 N1 3_667 2_656 63.64(15) no
O4 Cs1 N1 3_766 2_656 119.25(15) no
O6 Cs1 N1 3_766 2_656 81.85(15) no
O5 Cs1 N1 3_767 2_656 102.33(15) no
O1 Cs1 N2 3_666 2_756 133.14(12) no
O3 Cs1 N2 3_667 2_756 97.40(12) no
O4 Cs1 N2 3_766 2_756 64.93(12) no
O6 Cs1 N2 3_766 2_756 71.74(12) no
O5 Cs1 N2 3_767 2_756 65.30(12) no
O1 Cs1 O3 3_666 3_667 110.02(8) no
O1 Cs1 O4 3_666 3_766 92.16(8) no
O1 Cs1 O6 3_666 3_766 64.05(8) no
O1 Cs1 O5 3_666 3_767 161.55(9) no
O3 Cs1 O4 3_667 3_766 157.79(8) no
O3 Cs1 O6 3_667 3_766 145.49(9) no
O3 Cs1 O5 3_667 3_767 60.47(8) no
O4 Cs1 O6 3_766 3_766 44.67(8) no
O4 Cs1 O5 3_766 3_767 98.52(8) no
O5 Cs1 O6 3_767 3_766 133.23(8) no
O1 P1 O2 . . 115.3(2) no
O1 P1 O3 . . 112.52(19) no
O1 P1 C1 . . 109.5(2) no
O2 P1 O3 . . 107.6(2) no
O2 P1 C1 . . 106.8(2) no
O3 P1 C1 . . 104.5(2) no
O4 P2 O5 . . 110.8(2) no
O4 P2 O6 . . 116.1(2) no
O4 P2 C2 . . 107.8(2) no
O5 P2 O6 . . 107.5(2) no
O5 P2 C2 . . 106.1(2) no
O6 P2 C2 . . 108.1(2) no
Cs1 O1 P1 . . 104.72(16) no
Cs1 O1 Cs1 . 3_666 124.37(11) no
Cs1 O1 P1 3_666 . 130.85(18) no
Cs1 O3 P1 3_667 . 143.32(19) no
Cs1 O4 P2 . . 114.80(18) no
Cs1 O4 Cs1 . 3_766 119.82(11) no
Cs1 O4 P2 3_766 . 96.45(15) no
Cs1 O5 P2 3_767 . 138.83(19) no
Cs1 O6 P2 3_766 . 102.81(17) no
H1X O1W H1Z . . 109(3) no
H1Y O1W H1Z . . 108(3) no
Cs1 O1W H1Z . . 132(2) no
Cs1 O1W H1X . . 107(3) no
Cs1 O1W H1Y . . 88.2(9) no
H1X O1W H1Y . . 108(4) no
P1 O3 H3 . . 108(3) no
Cs1 O3 H3 3_667 . 104(3) no
P2 O5 H5 . . 108(3) no
Cs1 O5 H5 3_767 . 100(3) no
Cs1 N1 C7 2_646 . 167.2(6) no
Cs1 N2 C8 2_746 . 155.5(5) no
P1 C1 C2 . . 124.9(4) no
C2 C1 C6 . . 118.5(4) no
P1 C1 C6 . . 116.4(4) no
P2 C2 C3 . . 116.1(4) no
P2 C2 C1 . . 124.8(4) no
C1 C2 C3 . . 119.1(4) no
C2 C3 C4 . . 122.1(5) no
C3 C4 C5 . . 118.9(5) no
C5 C4 C8 . . 120.1(5) no
C3 C4 C8 . . 121.0(5) no
C6 C5 C7 . . 119.3(5) no
C4 C5 C7 . . 121.1(5) no
C4 C5 C6 . . 119.6(5) no
C1 C6 C5 . . 121.7(5) no
N1 C7 C5 . . 177.0(7) no
N2 C8 C4 . . 177.2(6) no
C2 C3 H3A . . 119.00 no
C4 C3 H3A . . 119.00 no
C1 C6 H6A . . 119.00 no
C5 C6 H6A . . 119.00 no

loop_
_geom_bond_atom_site_label_1
_geom_bond_atom_site_label_2
_geom_bond_site_symmetry_2
_geom_bond_distance
_geom_bond_publ_flag
Cs1 O1 . 3.400(3) yes
Cs1 O1W . 3.388(4) yes
Cs1 O4 . 3.269(4) yes
Cs1 N1 2_656 3.234(7) yes
Cs1 N2 2_756 3.334(6) yes
Cs1 O1 3_666 3.229(3) yes
Cs1 O3 3_667 3.356(4) yes
Cs1 O4 3_766 3.410(3) yes
Cs1 O6 3_766 3.259(4) yes
Cs1 O5 3_767 3.159(4) yes
P1 O1 . 1.499(4) yes
P1 O2 . 1.509(4) yes
P1 O3 . 1.558(4) yes
P1 C1 . 1.829(5) no
P2 O4 . 1.497(4) yes
P2 O5 . 1.572(4) yes
P2 O6 . 1.495(3) yes
P2 C2 . 1.830(5) no
O1W H1X . 0.95(3) no
O1W H1Y . 0.957(11) no
O1W H1Z . 0.95(3) no
O3 H3 . 0.95(4) no
O5 H5 . 0.95(3) no
N1 C7 . 1.128(9) no
N2 C8 . 1.137(7) no
C1 C2 . 1.412(7) no
C1 C6 . 1.399(7) no
C2 C3 . 1.396(7) no
C3 C4 . 1.382(7) no
C4 C8 . 1.440(7) no
C4 C5 . 1.406(8) no
C5 C7 . 1.445(8) no
C5 C6 . 1.386(7) no
C3 H3A . 0.9500 no
C6 H6A . 0.9500 no

loop_
_geom_hbond_atom_site_label_D
_geom_hbond_atom_site_label_H
_geom_hbond_atom_site_label_A
_geom_hbond_site_symmetry_A
_geom_hbond_distance_DH
_geom_hbond_distance_HA
_geom_hbond_distance_DA
_geom_hbond_angle_DHA
O3 H3 O6 1_455 0.948(10) 1.59(12) 2.528(5) 172(5)
O5 H5 O2 . 0.944(10) 1.60(12) 2.545(5) 175(5)
O1W H1X O2 3_667 0.950(10) 1.64(16) 2.553(5) 160(4)
O1W H1Y O1 . 0.959(9) 1.66(11) 2.526(5) 149(4)
O1W H1Z O4 3_666 0.949(10) 1.56(15) 2.485(5) 162(4)

loop_
_geom_torsion_atom_site_label_1
_geom_torsion_atom_site_label_2
_geom_torsion_atom_site_label_3
_geom_torsion_atom_site_label_4
_geom_torsion_site_symmetry_1
_geom_torsion_site_symmetry_3
_geom_torsion_site_symmetry_4
_geom_torsion
_geom_torsion_publ_flag
O1W Cs1 O1 P1 . . . -114.0(2) no
O1W Cs1 O1 Cs1 . . 3_666 68.38(14) no
O4 Cs1 O1 P1 . . . 79.83(17) no
O4 Cs1 O1 Cs1 . . 3_666 -97.75(14) no
N1 Cs1 O1 P1 2_656 . . -116.3(2) no
N1 Cs1 O1 Cs1 2_656 . 3_666 66.1(2) no
O1 Cs1 O1 P1 3_666 . . 177.6(2) no
O1 Cs1 O1 Cs1 3_666 . 3_666 -0.02(14) no
O3 Cs1 O1 P1 3_667 . . -60.36(16) no
O3 Cs1 O1 Cs1 3_667 . 3_666 122.06(13) no
O4 Cs1 O1 P1 3_766 . . 102.56(17) no
O4 Cs1 O1 Cs1 3_766 . 3_666 -75.03(14) no
O6 Cs1 O1 P1 3_766 . . 151.95(15) no
O6 Cs1 O1 Cs1 3_766 . 3_666 -25.63(15) no
O5 Cs1 O1 P1 3_767 . . -4.83(18) no
O5 Cs1 O1 Cs1 3_767 . 3_666 177.59(11) no
O1 Cs1 O4 P2 . . . -89.90(19) no
O1 Cs1 O4 Cs1 . . 3_766 156.05(16) no
O1W Cs1 O4 P2 . . . -99.61(18) no
O1W Cs1 O4 Cs1 . . 3_766 146.34(11) no
N2 Cs1 O4 P2 2_756 . . 80.8(2) no
N2 Cs1 O4 Cs1 2_756 . 3_766 -33.23(17) no
O1 Cs1 O4 P2 3_666 . . -146.54(19) no
O1 Cs1 O4 Cs1 3_666 . 3_766 99.41(12) no
O3 Cs1 O4 P2 3_667 . . -40.2(2) no
O3 Cs1 O4 Cs1 3_667 . 3_766 -154.24(10) no
O4 Cs1 O4 P2 3_766 . . 114.1(2) no
O4 Cs1 O4 Cs1 3_766 . 3_766 -0.02(9) no
O6 Cs1 O4 P2 3_766 . . 149.81(18) no
O6 Cs1 O4 Cs1 3_766 . 3_766 35.76(12) no
O5 Cs1 O4 P2 3_767 . . 16.53(19) no
O5 Cs1 O4 Cs1 3_767 . 3_766 -97.52(12) no
O1W Cs1 N2 C8 . 2_756 2_756 -38.5(13) no
O4 Cs1 N2 C8 . 2_756 2_756 140.8(11) no
O1 Cs1 O1 Cs1 . 3_666 3_666 0.00(10) no
O1 Cs1 O1 P1 . 3_666 3_666 176.9(3) no
O1W Cs1 O1 Cs1 . 3_666 3_666 -54.81(12) no
O1W Cs1 O1 P1 . 3_666 3_666 122.1(3) no
O4 Cs1 O1 Cs1 . 3_666 3_666 59.28(12) no
O4 Cs1 O1 P1 . 3_666 3_666 -123.8(2) no
O1 Cs1 O3 P1 . 3_667 3_667 -14.9(3) no
O1W Cs1 O3 P1 . 3_667 3_667 25.8(3) no
O4 Cs1 O3 P1 . 3_667 3_667 -55.9(3) no
O1 Cs1 O4 Cs1 . 3_766 3_766 -22.22(15) no
O1 Cs1 O4 P2 . 3_766 3_766 101.24(17) no
O1W Cs1 O4 Cs1 . 3_766 3_766 -65.93(19) no
O1W Cs1 O4 P2 . 3_766 3_766 57.5(2) no
O4 Cs1 O4 Cs1 . 3_766 3_766 0.00(10) no
O4 Cs1 O4 P2 . 3_766 3_766 123.46(19) no
O1 Cs1 O6 P2 . 3_766 3_766 -99.78(17) no
O1W Cs1 O6 P2 . 3_766 3_766 -147.10(15) no
O4 Cs1 O6 P2 . 3_766 3_766 -45.83(17) no
O1 Cs1 O5 P2 . 3_767 3_767 -110.8(3) no
O1W Cs1 O5 P2 . 3_767 3_767 -64.9(3) no
O4 Cs1 O5 P2 . 3_767 3_767 -168.8(3) no
O1 P1 C1 C2 . . . 79.5(4) no
O1 P1 C1 C6 . . . -105.0(4) no
O2 P1 C1 C2 . . . -46.0(4) no
O2 P1 C1 C6 . . . 129.6(4) no
O3 P1 C1 C2 . . . -159.8(4) no
O3 P1 C1 C6 . . . 15.7(4) no
O3 P1 O1 Cs1 . . . 132.24(17) no
C1 P1 O1 Cs1 . . . -112.09(19) no
O2 P1 O1 Cs1 . . 3_666 -174.33(19) no
O3 P1 O1 Cs1 . . 3_666 -50.4(3) no
C1 P1 O1 Cs1 . . 3_666 65.3(3) no
O1 P1 O3 Cs1 . . 3_667 -111.9(3) no
O2 P1 O1 Cs1 . . . 8.3(2) no
C1 P1 O3 Cs1 . . 3_667 129.5(3) no
O2 P1 O3 Cs1 . . 3_667 16.2(4) no
O4 P2 C2 C3 . . . 121.5(4) no
O5 P2 C2 C1 . . . 59.4(4) no
O6 P2 C2 C1 . . . 174.4(4) no
O6 P2 C2 C3 . . . -4.7(4) no
O5 P2 C2 C3 . . . -119.8(4) no
O4 P2 C2 C1 . . . -59.4(4) no
O5 P2 O4 Cs1 . . . -4.8(2) no
O6 P2 O4 Cs1 . . . -127.67(19) no
C2 P2 O4 Cs1 . . . 110.9(2) no
O5 P2 O4 Cs1 . . 3_766 122.33(16) no
O6 P2 O4 Cs1 . . 3_766 -0.5(2) no
C2 P2 O4 Cs1 . . 3_766 -121.95(17) no
O4 P2 O5 Cs1 . . 3_767 -158.3(2) no
O6 P2 O5 Cs1 . . 3_767 -30.5(3) no
C2 P2 O5 Cs1 . . 3_767 85.0(3) no
O4 P2 O6 Cs1 . . 3_766 0.6(2) no
O5 P2 O6 Cs1 . . 3_766 -124.03(17) no
C2 P2 O6 Cs1 . . 3_766 121.81(17) no
P1 C1 C2 P2 . . . -6.5(6) no
P1 C1 C2 C3 . . . 172.7(4) no
C6 C1 C2 P2 . . . 178.1(4) no
C6 C1 C2 C3 . . . -2.8(7) no
P1 C1 C6 C5 . . . -173.3(4) no
C2 C1 C6 C5 . . . 2.5(7) no
P2 C2 C3 C4 . . . -179.6(4) no
C1 C2 C3 C4 . . . 1.2(7) no
C2 C3 C4 C5 . . . 0.9(7) no
C2 C3 C4 C8 . . . -177.0(5) no
C3 C4 C5 C6 . . . -1.2(7) no
C3 C4 C5 C7 . . . 179.1(5) no
C8 C4 C5 C6 . . . 176.7(5) no
C8 C4 C5 C7 . . . -2.9(7) no
C4 C5 C6 C1 . . . -0.5(7) no
C7 C5 C6 C1 . . . 179.2(5) no

_cod_database_fobs_code 2241950
